data_2228075
loop_
_publ_author_name
'Assani, Abderrazzak'
'Saadi, Mohamed'
'El Ammari, Lahcen'

_publ_section_title
;
 The \g-polymorph of AgZnPO~4~ with an ABW zeolite-type framework
 topology
;
_journal_coeditor_code WM2407
_journal_issue 11
_journal_name_full 'Acta Crystallographica Section E'
_journal_page_first i74
_journal_paper_doi 10.1107/S1600536810038717
_journal_volume 66
_journal_year 2010
_chemical_formula_iupac 'Ag Zn (P O4)'
_chemical_formula_structural 'Ag Zn (P O4)'
_chemical_formula_sum 'Ag O4 P Zn'
_chemical_formula_weight 268.21
_chemical_name_systematic
;
silver zinc orthophosphate
;
_space_group_IT_number 14
_symmetry_cell_setting monoclinic
_symmetry_space_group_name_Hall '-P 2yn'
_symmetry_space_group_name_H-M 'P 1 21/n 1'
_atom_sites_solution_primary direct
_atom_sites_solution_secondary difmap
_audit_creation_method SHELXL-97
_cell_angle_alpha 90.00
_cell_angle_beta 90.304(2)
_cell_angle_gamma 90.00
_cell_formula_units_Z 4
_cell_length_a 5.1664(2)
_cell_length_b 10.4183(3)
_cell_length_c 7.3263(2)
_cell_measurement_reflns_used 1745
_cell_measurement_temperature 296(2)
_cell_measurement_theta_max 35.0
_cell_measurement_theta_min 3.40
_cell_volume 394.33(2)
_computing_cell_refinement 'SAINT (Bruker, 2005)'
_computing_data_collection 'APEX2 (Bruker, 2005)'
_computing_data_reduction 'SAINT (Bruker, 2005)'
_computing_molecular_graphics 'ORTEP-3 for Windows (Farrugia, 1997) and DIAMOND (Brandenburg, 2006)'
_computing_publication_material 'WinGX (Farrugia, 1999)'
_computing_structure_refinement 'SHELXL97 (Sheldrick, 2008)'
_computing_structure_solution 'SHELXS97 (Sheldrick, 2008)'
_diffrn_ambient_temperature 296(2)
_diffrn_measured_fraction_theta_full 1.000
_diffrn_measured_fraction_theta_max 1.000
_diffrn_measurement_device_type 'Bruker X8 APEXII'
_diffrn_measurement_method '\f and \w scans'
_diffrn_radiation_monochromator graphite
_diffrn_radiation_source 'fine-focus sealed tube'
_diffrn_radiation_type MoK\a
_diffrn_radiation_wavelength 0.71073
_diffrn_reflns_av_R_equivalents 0.0325
_diffrn_reflns_av_sigmaI/netI 0.0217
_diffrn_reflns_limit_h_max 8
_diffrn_reflns_limit_h_min -7
_diffrn_reflns_limit_k_max 16
_diffrn_reflns_limit_k_min -16
_diffrn_reflns_limit_l_max 11
_diffrn_reflns_limit_l_min -11
_diffrn_reflns_number 9307
_diffrn_reflns_theta_full 35.00
_diffrn_reflns_theta_max 35.00
_diffrn_reflns_theta_min 3.40
_diffrn_standards_number 0
_exptl_absorpt_coefficient_mu 11.320
_exptl_absorpt_correction_T_max 0.568
_exptl_absorpt_correction_T_min 0.351
_exptl_absorpt_correction_type multi-scan
_exptl_absorpt_process_details '(SADABS; Bruker, 2005)'
_exptl_crystal_colour colourless
_exptl_crystal_density_diffrn 4.518
_exptl_crystal_density_method 'not measured'
_exptl_crystal_description plate
_exptl_crystal_F_000 496
_exptl_crystal_size_max 0.25
_exptl_crystal_size_mid 0.08
_exptl_crystal_size_min 0.05
_refine_diff_density_max 1.180
_refine_diff_density_min -1.297
_refine_ls_extinction_coef 0.0685(12)
_refine_ls_extinction_expression Fc^*^=kFc[1+0.001xFc^2^\l^3^/sin(2\q)]^-1/4^
_refine_ls_extinction_method 'SHELXL97 (Sheldrick, 2008)'
_refine_ls_goodness_of_fit_ref 1.083
_refine_ls_matrix_type full
_refine_ls_number_parameters 65
_refine_ls_number_reflns 1745
_refine_ls_number_restraints 0
_refine_ls_restrained_S_all 1.083
_refine_ls_R_factor_all 0.0205
_refine_ls_R_factor_gt 0.0187
_refine_ls_shift/su_max 0.001
_refine_ls_shift/su_mean 0.000
_refine_ls_structure_factor_coef Fsqd
_refine_ls_weighting_details 'calc w=1/[\s^2^(Fo^2^)+(0.0138P)^2^+0.5475P] where P=(Fo^2^+2Fc^2^)/3'
_refine_ls_weighting_scheme calc
_refine_ls_wR_factor_gt 0.0433
_refine_ls_wR_factor_ref 0.0442
_reflns_number_gt 1621
_reflns_number_total 1745
_reflns_threshold_expression I>2\s(I)
_cod_data_source_file wm2407.cif
_cod_data_source_block I
_cod_original_sg_symbol_H-M 'P 21/n'
_cod_database_code 2228075
_cod_database_fobs_code 2228075

loop_
_symmetry_equiv_pos_as_xyz
'x, y, z'
'-x+1/2, y+1/2, -z+1/2'
'-x, -y, -z'
'x-1/2, -y-1/2, z-1/2'

loop_
_atom_site_type_symbol
_atom_site_label
_atom_site_fract_x
_atom_site_fract_y
_atom_site_fract_z
_atom_site_U_iso_or_equiv
_atom_site_adp_type
_atom_site_calc_flag
_atom_site_refinement_flags
_atom_site_occupancy
_atom_site_disorder_assembly
_atom_site_disorder_group
Ag Ag1 0.20254(3) 0.891281(15) 0.021499(19) 0.01931(6) Uani d . 1 . .
Zn Zn1 0.19054(4) 0.840764(19) 0.52546(3) 0.01037(6) Uani d . 1 . .
P P1 0.69041(8) 0.89550(4) 0.29147(6) 0.00877(8) Uani d . 1 . .
O O1 0.3966(2) 0.87815(14) 0.31182(18) 0.0159(2) Uani d . 1 . .
O O2 0.7616(3) 1.03856(12) 0.27484(18) 0.0161(2) Uani d . 1 . .
O O3 0.8268(3) 0.83575(14) 0.45641(19) 0.0166(2) Uani d . 1 . .
O O4 0.7730(3) 0.83197(12) 0.11089(18) 0.0155(2) Uani d . 1 . .

loop_
_atom_site_aniso_label
_atom_site_aniso_U_11
_atom_site_aniso_U_22
_atom_site_aniso_U_33
_atom_site_aniso_U_12
_atom_site_aniso_U_13
_atom_site_aniso_U_23
Ag1 0.02148(8) 0.02283(8) 0.01363(8) 0.00195(5) 0.00071(5) 0.00377(5)
Zn1 0.01202(9) 0.00970(9) 0.00939(9) -0.00034(6) -0.00004(6) 0.00058(6)
P1 0.00988(16) 0.00839(16) 0.00805(16) -0.00085(12) 0.00051(12) 0.00001(12)
O1 0.0099(5) 0.0272(7) 0.0107(5) -0.0013(5) 0.0007(4) 0.0032(5)
O2 0.0289(7) 0.0083(5) 0.0110(5) -0.0043(5) 0.0007(5) -0.0006(4)
O3 0.0139(5) 0.0184(6) 0.0176(6) -0.0014(4) -0.0044(4) 0.0069(5)
O4 0.0189(6) 0.0130(5) 0.0147(6) -0.0045(4) 0.0059(5) -0.0055(4)

loop_
_atom_type_symbol
_atom_type_description
_atom_type_scat_dispersion_real
_atom_type_scat_dispersion_imag
_atom_type_scat_source
O O 0.0106 0.0060 'International Tables Vol C Tables 4.2.6.8 and 6.1.1.4'
P P 0.1023 0.0942 'International Tables Vol C Tables 4.2.6.8 and 6.1.1.4'
Ag Ag -0.8971 1.1015 'International Tables Vol C Tables 4.2.6.8 and 6.1.1.4'
Zn Zn 0.2839 1.4301 'International Tables Vol C Tables 4.2.6.8 and 6.1.1.4'

loop_
_geom_angle_atom_site_label_1
_geom_angle_atom_site_label_2
_geom_angle_atom_site_label_3
_geom_angle_site_symmetry_1
_geom_angle_site_symmetry_3
_geom_angle
_geom_angle_publ_flag
O2 Ag1 O1 3_675 . 146.80(5) ?
O2 Ag1 O4 3_675 1_455 114.78(5) ?
O1 Ag1 O4 . 1_455 97.40(5) ?
O2 Ag1 O3 3_675 4_575 95.66(5) ?
O1 Ag1 O3 . 4_575 90.50(5) ?
O4 Ag1 O3 1_455 4_575 92.72(5) ?
O2 Ag1 Ag1 3_675 3_575 74.30(4) ?
O1 Ag1 Ag1 . 3_575 114.78(4) ?
O4 Ag1 Ag1 1_455 3_575 65.84(3) ?
O3 Ag1 Ag1 4_575 3_575 147.90(3) ?
O1 Zn1 O2 . 3_676 114.19(6) ?
O1 Zn1 O3 . 1_455 109.25(6) ?
O2 Zn1 O3 3_676 1_455 109.40(7) ?
O1 Zn1 O4 . 4_576 108.94(6) ?
O2 Zn1 O4 3_676 4_576 109.17(6) ?
O3 Zn1 O4 1_455 4_576 105.52(6) ?
O3 P1 O1 . . 109.09(8) ?
O3 P1 O2 . . 110.33(8) ?
O1 P1 O2 . . 110.97(8) ?
O3 P1 O4 . . 112.03(8) ?
O1 P1 O4 . . 108.10(8) ?
O2 P1 O4 . . 106.28(7) ?
P1 O1 Zn1 . . 130.50(8) ?
P1 O1 Ag1 . . 108.80(7) ?
Zn1 O1 Ag1 . . 120.61(6) ?
P1 O2 Zn1 . 3_676 126.57(8) ?
P1 O2 Ag1 . 3_675 113.75(7) ?
Zn1 O2 Ag1 3_676 3_675 119.64(6) ?
P1 O3 Zn1 . 1_655 129.49(8) ?
P1 O3 Ag1 . 4_676 114.76(7) ?
Zn1 O3 Ag1 1_655 4_676 103.00(6) ?
P1 O4 Zn1 . 4_675 127.61(8) ?
P1 O4 Ag1 . 1_655 112.61(7) ?
Zn1 O4 Ag1 4_675 1_655 110.53(6) ?

loop_
_geom_bond_atom_site_label_1
_geom_bond_atom_site_label_2
_geom_bond_site_symmetry_2
_geom_bond_distance
_geom_bond_publ_flag
Ag1 O2 3_675 2.2992(13) y
Ag1 O1 . 2.3506(13) y
Ag1 O4 1_455 2.3982(13) y
Ag1 O3 4_575 2.4975(14) y
Ag1 Ag1 3_575 3.0990(3) ?
Zn1 O1 . 1.9372(13) y
Zn1 O2 3_676 1.9439(13) y
Zn1 O3 1_455 1.9440(13) y
Zn1 O4 4_576 1.9516(13) y
P1 O3 . 1.5283(14) y
P1 O1 . 1.5366(13) y
P1 O2 . 1.5401(13) y
P1 O4 . 1.5415(13) y
O2 Zn1 3_676 1.9438(13) ?
O2 Ag1 3_675 2.2992(13) ?
O3 Zn1 1_655 1.9440(13) ?
O3 Ag1 4_676 2.4975(14) ?
O4 Zn1 4_675 1.9516(13) ?
O4 Ag1 1_655 2.3982(13) ?
